data_7708219
loop_
_publ_author_name
'Qian, Junfeng'
'Lu, Huangjie'
'Zheng, Zhaofa'
'Xu, Miaomiao'
'Qian, Yuan'
'Zhang, Zhi-Hui'
'Wang, Jian-Qiang'
'He, Mingyang'
'Lin, Jian'

_publ_section_title
;
 Achieving Colour Tuneable and White-Light Luminescence in a Large Family
 of Dual-Emission Lanthanide Coordination Polymers
;
_journal_name_full 'Dalton Transactions'
_journal_paper_doi 10.1039/D1DT01618K
_journal_year 2021
_chemical_formula_moiety 'C18 Lu N3 O6'
_chemical_formula_sum 'C18 Lu N3 O6'
_chemical_formula_weight 529.18
_chemical_melting_point ?
_chemical_name_common 'Lutetium 2,2':6',2''-terpyridine-4'-carboxyli'
_space_group_crystal_system monoclinic
_space_group_IT_number 15
_space_group_name_Hall '-C 2yc'
_space_group_name_H-M_alt 'C 1 2/c 1'
_audit_creation_method SHELXL-2014
_audit_update_record
;
2021-07-16 deposited with the CCDC.	2021-09-06 downloaded from the CCDC.
;
_cell_angle_alpha 90
_cell_angle_beta 125.4780(10)
_cell_angle_gamma 90
_cell_formula_units_Z 4
_cell_length_a 17.8020(9)
_cell_length_b 9.3809(5)
_cell_length_c 11.7938(6)
_cell_measurement_reflns_used 8619
_cell_measurement_temperature 304(2)
_cell_measurement_theta_max 55.062
_cell_measurement_theta_min 5.172
_cell_volume 1603.88(14)
_computing_cell_refinement 'Bruker SAINT'
_computing_data_collection 'Bruker APEX3'
_computing_data_reduction 'Bruker SAINT'
_computing_molecular_graphics 'Bruker SHELXTL'
_computing_publication_material 'Bruker SHELXTL'
_computing_structure_refinement 'SHELXL-2014 (Sheldrick, 2014)'
_computing_structure_solution 'SHELXS-97 (Sheldrick 2008)'
_diffrn_ambient_temperature 304(2)
_diffrn_measured_fraction_theta_full 1.000
_diffrn_measured_fraction_theta_max 0.999
_diffrn_measurement_device_type 'Bruker APEX-II CCD'
_diffrn_measurement_method '0.5 wide w/ exposures'
_diffrn_radiation_type MoK\a
_diffrn_radiation_wavelength 0.71073
_diffrn_reflns_av_R_equivalents 0.0403
_diffrn_reflns_av_unetI/netI 0.0263
_diffrn_reflns_Laue_measured_fraction_full 1.000
_diffrn_reflns_Laue_measured_fraction_max 0.999
_diffrn_reflns_limit_h_max 22
_diffrn_reflns_limit_h_min -23
_diffrn_reflns_limit_k_max 12
_diffrn_reflns_limit_k_min -12
_diffrn_reflns_limit_l_max 15
_diffrn_reflns_limit_l_min -15
_diffrn_reflns_number 11892
_diffrn_reflns_point_group_measured_fraction_full 1.000
_diffrn_reflns_point_group_measured_fraction_max 0.999
_diffrn_reflns_theta_full 25.242
_diffrn_reflns_theta_max 27.531
_diffrn_reflns_theta_min 2.586
_exptl_absorpt_coefficient_mu 6.200
_exptl_absorpt_correction_T_max 0.609
_exptl_absorpt_correction_T_min 0.480
_exptl_absorpt_correction_type multi-scan
_exptl_absorpt_process_details SHELTXPREP
_exptl_crystal_colour colorless
_exptl_crystal_density_diffrn 2.191
_exptl_crystal_description block
_exptl_crystal_F_000 992
_exptl_crystal_size_max 0.12
_exptl_crystal_size_mid 0.10
_exptl_crystal_size_min 0.08
_refine_diff_density_max 1.314
_refine_diff_density_min -1.022
_refine_diff_density_rms 0.184
_refine_ls_extinction_method none
_refine_ls_goodness_of_fit_ref 1.075
_refine_ls_hydrogen_treatment undef
_refine_ls_matrix_type full
_refine_ls_number_parameters 129
_refine_ls_number_reflns 1848
_refine_ls_number_restraints 0
_refine_ls_restrained_S_all 1.075
_refine_ls_R_factor_all 0.0303
_refine_ls_R_factor_gt 0.0286
_refine_ls_shift/su_max 0.000
_refine_ls_shift/su_mean 0.000
_refine_ls_structure_factor_coef Fsqd
_refine_ls_weighting_details 'w=1/[\s^2^(Fo^2^)+(0.0476P)^2^+11.8814P] where P=(Fo^2^+2Fc^2^)/3'
_refine_ls_weighting_scheme calc
_refine_ls_wR_factor_gt 0.0765
_refine_ls_wR_factor_ref 0.0781
_reflns_Friedel_coverage 0.000
_reflns_number_gt 1768
_reflns_number_total 1848
_reflns_threshold_expression 'I > 2\s(I)'
_cod_data_source_file d1dt01618k2.cif
_cod_data_source_block LuTPC2
_cod_depositor_comments
;
The following automatic conversions were performed:

data item '_chemical_melting_point' value 'N/a' was changed to '?' --
the value is undefined or not given.

Automatic conversion script
Id: cif_fix_values 7556 2019-12-06 15:28:31Z antanas 
;
_cod_original_sg_symbol_H-M 'C 2/c'
_cod_database_code 7708219
_shelx_space_group_comment
;
The symmetry employed for this shelxl refinement is uniquely defined
by the following loop, which should always be used as a source of
symmetry information in preference to the above space-group names.
They are only intended as comments.
;
_shelxl_version_number 2014-3

loop_
_space_group_symop_operation_xyz
'x, y, z'
'-x, y, -z+1/2'
'x+1/2, y+1/2, z'
'-x+1/2, y+1/2, -z+1/2'
'-x, -y, -z'
'x, -y, z-1/2'
'-x+1/2, -y+1/2, -z'
'x+1/2, -y+1/2, z-1/2'

loop_
_atom_site_label
_atom_site_type_symbol
_atom_site_fract_x
_atom_site_fract_y
_atom_site_fract_z
_atom_site_U_iso_or_equiv
_atom_site_adp_type
_atom_site_occupancy
_atom_site_site_symmetry_order
_atom_site_calc_flag
_atom_site_refinement_flags_posn
_atom_site_refinement_flags_adp
_atom_site_refinement_flags_occupancy
_atom_site_disorder_assembly
_atom_site_disorder_group
Lu1 Lu 0.5000 -0.16102(2) 0.7500 0.01529(11) Uani 1 2 d S T P . .
N1 N 0.5000 0.5785(5) 0.7500 0.0116(9) Uani 1 2 d S T P . .
N2 N 0.5892(3) 0.7366(4) 0.6763(4) 0.0167(7) Uani 1 1 d . . . . .
O1 O 0.4829(3) 0.0584(3) 0.8264(4) 0.0271(8) Uani 1 1 d . . . . .
O2 O 0.3967(3) -0.2288(5) 0.5138(4) 0.0389(10) Uani 1 1 d . . . . .
O3 O 0.3386(3) -0.0797(5) 0.5836(5) 0.0414(10) Uani 1 1 d . . . . .
C1 C 0.5454(3) 0.5055(4) 0.7082(4) 0.0133(8) Uani 1 1 d . . . . .
C2 C 0.5000 0.1226(7) 0.7500 0.0173(12) Uani 1 2 d S T P . .
C3 C 0.5000 0.2832(6) 0.7500 0.0146(12) Uani 1 2 d S T P . .
C4 C 0.5961(3) 0.5944(5) 0.6685(4) 0.0134(8) Uani 1 1 d . . . . .
C5 C 0.5451(3) 0.3571(5) 0.7033(5) 0.0158(9) Uani 1 1 d . . . . .
C6 C 0.3387(3) -0.1602(4) 0.4983(5) 0.0139(9) Uani 1 1 d . . . . .
C7 C 0.6342(4) 0.8231(5) 0.6420(6) 0.0218(10) Uani 1 1 d . . . . .
C8 C 0.6491(3) 0.5345(5) 0.6294(5) 0.0185(9) Uani 1 1 d . . . . .
C9 C 0.6968(4) 0.6235(6) 0.5975(5) 0.0214(9) Uani 1 1 d . . . . .
C10 C 0.6885(4) 0.7712(5) 0.6027(6) 0.0232(10) Uani 1 1 d . . . . .

loop_
_atom_site_aniso_label
_atom_site_aniso_U_11
_atom_site_aniso_U_22
_atom_site_aniso_U_33
_atom_site_aniso_U_23
_atom_site_aniso_U_13
_atom_site_aniso_U_12
Lu1 0.02225(17) 0.00532(15) 0.02300(17) 0.000 0.01582(13) 0.000
N1 0.018(2) 0.002(2) 0.018(2) 0.000 0.012(2) 0.000
N2 0.0196(18) 0.0089(17) 0.025(2) 0.0002(15) 0.0148(16) 0.0006(14)
O1 0.052(2) 0.0066(15) 0.041(2) -0.0024(14) 0.037(2) -0.0020(14)
O2 0.040(2) 0.034(2) 0.035(2) -0.0025(18) 0.018(2) -0.0004(19)
O3 0.037(2) 0.039(2) 0.045(2) 0.001(2) 0.023(2) 0.0080(19)
C1 0.0161(19) 0.0101(19) 0.0159(19) 0.0006(16) 0.0105(17) -0.0023(15)
C2 0.023(3) 0.009(3) 0.024(3) 0.000 0.016(3) 0.000
C3 0.022(3) 0.004(3) 0.021(3) 0.000 0.014(3) 0.000
C4 0.015(2) 0.010(2) 0.0149(19) 0.0008(15) 0.0083(17) -0.0016(15)
C5 0.017(2) 0.0101(19) 0.019(2) -0.0012(16) 0.0100(19) 0.0016(15)
C6 0.026(2) 0.0049(19) 0.0117(19) -0.0022(14) 0.0115(18) -0.0039(15)
C7 0.027(2) 0.011(2) 0.032(3) 0.0021(18) 0.019(2) -0.0038(17)
C8 0.024(2) 0.014(2) 0.022(2) -0.0001(17) 0.016(2) 0.0023(17)
C9 0.026(2) 0.018(2) 0.027(2) 0.0030(19) 0.020(2) 0.0045(19)
C10 0.029(3) 0.017(2) 0.034(3) 0.0016(19) 0.024(2) -0.0007(19)

loop_
_atom_type_symbol
_atom_type_description
_atom_type_scat_dispersion_real
_atom_type_scat_dispersion_imag
_atom_type_scat_source
C C 0.0033 0.0016 'International Tables Vol C Tables 4.2.6.8 and 6.1.1.4'
N N 0.0061 0.0033 'International Tables Vol C Tables 4.2.6.8 and 6.1.1.4'
O O 0.0106 0.0060 'International Tables Vol C Tables 4.2.6.8 and 6.1.1.4'
Lu Lu -0.4720 5.8584 'International Tables Vol C Tables 4.2.6.8 and 6.1.1.4'

loop_
_geom_angle_atom_site_label_1
_geom_angle_atom_site_label_2
_geom_angle_atom_site_label_3
_geom_angle
_geom_angle_site_symmetry_1
_geom_angle_site_symmetry_3
_geom_angle_publ_flag
O1 Lu1 O1 56.53(17) 2_656 . ?
O1 Lu1 O2 88.21(15) 2_656 . ?
O1 Lu1 O2 120.32(15) . . ?
O1 Lu1 O2 120.32(15) 2_656 2_656 ?
O1 Lu1 O2 88.21(15) . 2_656 ?
O2 Lu1 O2 148.8(2) . 2_656 ?
O1 Lu1 N2 138.70(13) 2_656 2_646 ?
O1 Lu1 N2 87.20(12) . 2_646 ?
O2 Lu1 N2 95.34(15) . 2_646 ?
O2 Lu1 N2 72.09(15) 2_656 2_646 ?
O1 Lu1 N2 87.20(12) 2_656 1_545 ?
O1 Lu1 N2 138.70(13) . 1_545 ?
O2 Lu1 N2 72.09(15) . 1_545 ?
O2 Lu1 N2 95.34(15) 2_656 1_545 ?
N2 Lu1 N2 133.00(18) 2_646 1_545 ?
O1 Lu1 N1 151.74(8) 2_656 1_545 ?
O1 Lu1 N1 151.74(9) . 1_545 ?
O2 Lu1 N1 74.40(11) . 1_545 ?
O2 Lu1 N1 74.40(11) 2_656 1_545 ?
N2 Lu1 N1 66.50(9) 2_646 1_545 ?
N2 Lu1 N1 66.50(9) 1_545 1_545 ?
O1 Lu1 O3 76.95(15) 2_656 . ?
O1 Lu1 O3 71.57(15) . . ?
O2 Lu1 O3 53.05(15) . . ?
O2 Lu1 O3 140.05(16) 2_656 . ?
N2 Lu1 O3 72.82(15) 2_646 . ?
N2 Lu1 O3 122.74(14) 1_545 . ?
N1 Lu1 O3 107.92(11) 1_545 . ?
O1 Lu1 O3 71.57(15) 2_656 2_656 ?
O1 Lu1 O3 76.95(15) . 2_656 ?
O2 Lu1 O3 140.05(16) . 2_656 ?
O2 Lu1 O3 53.05(15) 2_656 2_656 ?
N2 Lu1 O3 122.74(14) 2_646 2_656 ?
N2 Lu1 O3 72.82(15) 1_545 2_656 ?
N1 Lu1 O3 107.92(11) 1_545 2_656 ?
O3 Lu1 O3 144.2(2) . 2_656 ?
O1 Lu1 C2 28.26(8) 2_656 . ?
O1 Lu1 C2 28.26(9) . . ?
O2 Lu1 C2 105.60(11) . . ?
O2 Lu1 C2 105.60(11) 2_656 . ?
N2 Lu1 C2 113.50(9) 2_646 . ?
N2 Lu1 C2 113.50(9) 1_545 . ?
N1 Lu1 C2 180.0 1_545 . ?
O3 Lu1 C2 72.08(11) . . ?
O3 Lu1 C2 72.08(11) 2_656 . ?
O1 Lu1 C6 82.28(13) 2_656 . ?
O1 Lu1 C6 97.42(13) . . ?
O2 Lu1 C6 25.14(14) . . ?
O2 Lu1 C6 155.08(15) 2_656 . ?
N2 Lu1 C6 83.90(14) 2_646 . ?
N2 Lu1 C6 96.23(14) 1_545 . ?
N1 Lu1 C6 90.17(8) 1_545 . ?
O3 Lu1 C6 27.91(14) . . ?
O3 Lu1 C6 151.87(14) 2_656 . ?
C2 Lu1 C6 89.83(8) . . ?
O1 Lu1 C6 97.42(13) 2_656 2_656 ?
O1 Lu1 C6 82.28(13) . 2_656 ?
O2 Lu1 C6 155.07(15) . 2_656 ?
O2 Lu1 C6 25.14(14) 2_656 2_656 ?
N2 Lu1 C6 96.23(14) 2_646 2_656 ?
N2 Lu1 C6 83.90(14) 1_545 2_656 ?
N1 Lu1 C6 90.17(8) 1_545 2_656 ?
O3 Lu1 C6 151.87(14) . 2_656 ?
O3 Lu1 C6 27.91(14) 2_656 2_656 ?
C2 Lu1 C6 89.83(8) . 2_656 ?
C6 Lu1 C6 179.66(16) . 2_656 ?
C1 N1 C1 119.1(5) . 2_656 ?
C1 N1 Lu1 120.5(3) . 1_565 ?
C1 N1 Lu1 120.5(3) 2_656 1_565 ?
C4 N2 C7 118.6(4) . . ?
C4 N2 Lu1 121.6(3) . 1_565 ?
C7 N2 Lu1 119.7(3) . 1_565 ?
C2 O1 Lu1 90.3(3) . . ?
C6 O2 Lu1 92.8(3) . . ?
C6 O3 Lu1 84.8(3) . . ?
N1 C1 C5 122.2(4) . . ?
N1 C1 C4 115.5(4) . . ?
C5 C1 C4 122.3(4) . . ?
O1 C2 O1 122.8(6) 2_656 . ?
O1 C2 C3 118.6(3) 2_656 . ?
O1 C2 C3 118.6(3) . . ?
O1 C2 Lu1 61.4(3) 2_656 . ?
O1 C2 Lu1 61.4(3) . . ?
C3 C2 Lu1 180.0 . . ?
C5 C3 C5 120.4(6) . 2_656 ?
C5 C3 C2 119.8(3) . . ?
C5 C3 C2 119.8(3) 2_656 . ?
N2 C4 C8 122.0(4) . . ?
N2 C4 C1 115.9(4) . . ?
C8 C4 C1 122.0(4) . . ?
C3 C5 C1 118.0(4) . . ?
O2 C6 O3 129.3(5) . . ?
O2 C6 Lu1 62.0(3) . . ?
O3 C6 Lu1 67.2(3) . . ?
N2 C7 C10 122.6(4) . . ?
C4 C8 C9 119.1(4) . . ?
C10 C9 C8 119.1(4) . . ?
C7 C10 C9 118.4(4) . . ?

loop_
_geom_bond_atom_site_label_1
_geom_bond_atom_site_label_2
_geom_bond_distance
_geom_bond_site_symmetry_2
_geom_bond_publ_flag
Lu1 O1 2.336(3) 2_656 ?
Lu1 O1 2.337(3) . ?
Lu1 O2 2.367(4) . ?
Lu1 O2 2.367(4) 2_656 ?
Lu1 N2 2.409(4) 2_646 ?
Lu1 N2 2.409(4) 1_545 ?
Lu1 N1 2.444(5) 1_545 ?
Lu1 O3 2.478(4) . ?
Lu1 O3 2.478(4) 2_656 ?
Lu1 C2 2.661(7) . ?
Lu1 C6 2.677(5) . ?
Lu1 C6 2.677(5) 2_656 ?
N1 C1 1.351(5) . ?
N1 C1 1.351(5) 2_656 ?
N1 Lu1 2.444(5) 1_565 ?
N2 C4 1.347(6) . ?
N2 C7 1.356(6) . ?
N2 Lu1 2.409(4) 1_565 ?
O1 C2 1.260(5) . ?
O2 C6 1.138(7) . ?
O3 C6 1.258(6) . ?
C1 C5 1.393(6) . ?
C1 C4 1.491(6) . ?
C2 O1 1.260(5) 2_656 ?
C2 C3 1.507(8) . ?
C3 C5 1.393(6) . ?
C3 C5 1.393(6) 2_656 ?
C4 C8 1.386(6) . ?
C7 C10 1.380(7) . ?
C8 C9 1.390(7) . ?
C9 C10 1.399(7) . ?
